data_9015487
loop_
_publ_author_name
'Leclaire, A.'
'Monier, J.'

_publ_section_title
;
 Structure cristalline du nitrate de calcium tetrahydrate
 _cod_database_code 1001743
;
_journal_name_full 'Comptes Rendus Hebdomadaires des Seances de l'Academie des Sciences'
_journal_page_first 1555
_journal_page_last 1557
_journal_volume 271
_journal_year 1970
_chemical_formula_sum 'Ca N2 O10'
_chemical_name_mineral Nitrocalcite
_space_group_IT_number 14
_symmetry_space_group_name_Hall '-P 2ybc'
_symmetry_space_group_name_H-M 'P 1 21/c 1'
_cell_angle_alpha 90
_cell_angle_beta 106.50
_cell_angle_gamma 90
_cell_length_a 6.268
_cell_length_b 9.116
_cell_length_c 14.83
_cell_formula_units_Z 4
_cell_volume 812.478
_database_code_amcsd 0012286
_exptl_crystal_density_diffrn 1.865
_cod_duplicate_entry 1001743
_cod_database_code 9015487

loop_
_space_group_symop_operation_xyz
x,y,z
x,1/2-y,1/2+z
-x,1/2+y,1/2-z
-x,-y,-z

loop_
_atom_site_label
_atom_site_fract_x
_atom_site_fract_y
_atom_site_fract_z
_atom_site_attached_hydrogens
Ca1 0.32770 0.41020 0.36700 0
N1 0.07260 0.37160 0.16840 0
N2 0.48000 0.73340 0.40530 0
O1 0.06010 0.48440 0.21710 0
O2 0.18970 0.26860 0.21210 0
O3 -0.02370 0.36550 0.08460 0
O4 0.54180 0.62100 0.45850 0
O5 0.55070 0.85440 0.43420 0
O6 0.35090 0.71170 0.32690 0
O7 0.60050 0.46340 0.28130 2
O8 0.03650 0.53680 0.41610 2
O9 0.08080 0.22050 0.39840 2
O10 0.57880 0.19660 0.38590 2

loop_
_cod_related_entry_id
_cod_related_entry_database
_cod_related_entry_code
1 AMCSD 0012286
